data_2216267
loop_
_publ_author_name
'Wanli Zhou'
'Shahua Ding'
'Xin Xu'
'Yan Xu'

_publ_section_title
;
 Diholmium(III) trisulfate tetrahydrate
;
_journal_coeditor_code BR2059
_journal_issue 12
_journal_name_full 'Acta Crystallographica Section E'
_journal_page_first i194
_journal_page_last i194
_journal_paper_doi 10.1107/S1600536807056346
_journal_volume 63
_journal_year 2007
_chemical_formula_iupac '[Ho2 (S O4)3 (H2 O)4]'
_chemical_formula_structural '[Ho2 (S O4)3 (H2 O)4]'
_chemical_formula_sum 'H16 Ho2 O20 S3'
_chemical_formula_weight 762.17
_chemical_name_common 'Diholmium(III) disulfate tetrahydrate'
_chemical_name_systematic
;
Poly[tetraaquatri-\m~2~-sulfato-diholmium(III)]
;
_space_group_IT_number 15
_symmetry_cell_setting monoclinic
_symmetry_space_group_name_Hall '-C 2yc'
_symmetry_space_group_name_H-M 'C 1 2/c 1'
_atom_sites_solution_hydrogens geom
_atom_sites_solution_primary direct
_atom_sites_solution_secondary difmap
_audit_creation_method SHELXL-97
_cell_angle_alpha 90.00
_cell_angle_beta 101.875(3)
_cell_angle_gamma 90.00
_cell_formula_units_Z 4
_cell_length_a 13.466(3)
_cell_length_b 6.6966(15)
_cell_length_c 18.183(4)
_cell_measurement_reflns_used 1579
_cell_measurement_temperature 293(2)
_cell_measurement_theta_max 27.00
_cell_measurement_theta_min 2.79
_cell_volume 1604.6(6)
_computing_cell_refinement 'SAINT (Bruker, 2005)'
_computing_data_collection 'APEX2 (Bruker, 2005)'
_computing_data_reduction 'SAINT (Bruker, 2005)'
_computing_molecular_graphics 'SHELXTL (Sheldrick, 1997b)'
_computing_publication_material 'SHELXTL (Sheldrick, 1997b'
_computing_structure_refinement 'SHELXL97 (Sheldrick, 1997a)'
_computing_structure_solution 'SHELXS97 (Sheldrick, 1997a)'
_diffrn_ambient_temperature 293(2)
_diffrn_measured_fraction_theta_full 0.979
_diffrn_measured_fraction_theta_max 0.979
_diffrn_measurement_device_type 'Bruker APEX2 CCD'
_diffrn_measurement_method '\w scans'
_diffrn_radiation_monochromator graphite
_diffrn_radiation_source 'fine-focus sealed tube'
_diffrn_radiation_type MoK\a
_diffrn_radiation_wavelength 0.71073
_diffrn_reflns_av_R_equivalents 0.0474
_diffrn_reflns_av_sigmaI/netI 0.0563
_diffrn_reflns_limit_h_max 17
_diffrn_reflns_limit_h_min -15
_diffrn_reflns_limit_k_max 8
_diffrn_reflns_limit_k_min -8
_diffrn_reflns_limit_l_max 23
_diffrn_reflns_limit_l_min -21
_diffrn_reflns_number 4131
_diffrn_reflns_theta_full 27.00
_diffrn_reflns_theta_max 27.00
_diffrn_reflns_theta_min 2.29
_diffrn_standards_number 0
_exptl_absorpt_coefficient_mu 10.285
_exptl_absorpt_correction_T_max 0.5330
_exptl_absorpt_correction_T_min 0.4261
_exptl_absorpt_correction_type multi-scan
_exptl_absorpt_process_details '(SADABS; Sheldrick, 2003)'
_exptl_crystal_colour Colorless
_exptl_crystal_density_diffrn 3.155
_exptl_crystal_density_method 'not measured'
_exptl_crystal_description Block
_exptl_crystal_F_000 1432
_exptl_crystal_size_max 0.10
_exptl_crystal_size_mid 0.08
_exptl_crystal_size_min 0.07
_refine_diff_density_max 4.550
_refine_diff_density_min -2.861
_refine_ls_extinction_coef 0.00497(16)
_refine_ls_extinction_expression Fc^*^=kFc[1+0.001xFc^2^\l^3^/sin(2\q)]^-1/4^
_refine_ls_extinction_method 'SHELXL97 (Sheldrick, 1997a)'
_refine_ls_goodness_of_fit_ref 1.081
_refine_ls_hydrogen_treatment refxyz
_refine_ls_matrix_type full
_refine_ls_number_parameters 139
_refine_ls_number_reflns 1725
_refine_ls_number_restraints 13
_refine_ls_restrained_S_all 1.077
_refine_ls_R_factor_all 0.0493
_refine_ls_R_factor_gt 0.0465
_refine_ls_shift/su_max 0.009
_refine_ls_shift/su_mean 0.001
_refine_ls_structure_factor_coef Fsqd
_refine_ls_weighting_details 'calc w=1/[\s^2^(Fo^2^)+(0.0925P)^2^] where P=(Fo^2^+2Fc^2^)/3'
_refine_ls_weighting_scheme calc
_refine_ls_wR_factor_gt 0.1251
_refine_ls_wR_factor_ref 0.1295
_reflns_number_gt 1579
_reflns_number_total 1725
_reflns_threshold_expression I>2\s(I)
_cod_data_source_file br2059.cif
_cod_data_source_block I
_cod_original_sg_symbol_H-M 'C 2/c'
_cod_database_code 2216267
_cod_database_fobs_code 2216267

loop_
_symmetry_equiv_pos_as_xyz
'x, y, z'
'-x, y, -z+1/2'
'x+1/2, y+1/2, z'
'-x+1/2, y+1/2, -z+1/2'
'-x, -y, -z'
'x, -y, z-1/2'
'-x+1/2, -y+1/2, -z'
'x+1/2, -y+1/2, z-1/2'

loop_
_atom_site_type_symbol
_atom_site_label
_atom_site_fract_x
_atom_site_fract_y
_atom_site_fract_z
_atom_site_U_iso_or_equiv
_atom_site_adp_type
_atom_site_calc_flag
_atom_site_refinement_flags
_atom_site_occupancy
Ho Ho1 0.833712(14) 0.02050(3) 0.607964(10) 0.01160(7) Uani d D 1
S S1 0.78096(8) -0.02655(15) 0.41069(6) 0.0116(3) Uani d . 1
S S2 1.0000 0.3197(2) 0.7500 0.0125(3) Uani d S 1
O O1 0.9155(2) 0.1928(5) 0.71260(17) 0.0239(8) Uani d . 1
O O2 0.8377(2) -0.0344(5) 0.3506(2) 0.0219(9) Uani d . 1
O O3 0.8517(2) -0.0730(5) 0.48430(16) 0.0153(7) Uani d . 1
O O4 1.0348(2) 0.4445(5) 0.69329(18) 0.0192(8) Uani d . 1
O O5 0.6988(2) -0.1760(5) 0.39806(16) 0.0184(8) Uani d . 1
O O6 0.7382(2) 0.1712(5) 0.41740(17) 0.0211(8) Uani d . 1
O O1W 0.9839(2) -0.1652(5) 0.6397(2) 0.0307(10) Uani d D 1
H H1A 0.989(3) -0.2916(17) 0.641(3) 0.046 Uiso d D 1
H H1B 1.0392(12) -0.101(3) 0.646(3) 0.046 Uiso d D 1
O O2W 0.6576(3) -0.0171(4) 0.5448(2) 0.0199(9) Uani d D 1
H H2A 0.6163(18) 0.076(3) 0.528(3) 0.030 Uiso d D 1
H H2B 0.6365(12) -0.106(3) 0.5116(12) 0.030 Uiso d D 1
O O3W 0.7442(3) -0.0132(5) 0.7027(2) 0.0272(11) Uani d D 1
H H3A 0.6826(11) -0.045(6) 0.6842(17) 0.041 Uiso d D 1
H H3B 0.7534(16) 0.023(5) 0.7492(6) 0.041 Uiso d D 1
O O4W 0.9593(2) 0.2333(5) 0.56423(16) 0.0183(8) Uani d D 1
H H4A 1.0001(11) 0.172(4) 0.5433(12) 0.028 Uiso d D 1
H H4B 0.992(2) 0.309(4) 0.5977(15) 0.028 Uiso d D 1

loop_
_atom_site_aniso_label
_atom_site_aniso_U_11
_atom_site_aniso_U_22
_atom_site_aniso_U_33
_atom_site_aniso_U_12
_atom_site_aniso_U_13
_atom_site_aniso_U_23
Ho1 0.00961(13) 0.00923(12) 0.01614(14) -0.00108(5) 0.00306(11) -0.00041(6)
S1 0.0102(5) 0.0092(5) 0.0160(5) -0.0012(3) 0.0039(4) 0.0008(3)
S2 0.0096(5) 0.0116(7) 0.0159(6) 0.000 0.0015(5) 0.000
O1 0.0205(14) 0.0269(19) 0.0239(16) -0.0132(14) 0.0032(13) -0.0038(14)
O2 0.0153(18) 0.0308(18) 0.0211(17) -0.0025(12) 0.0069(15) -0.0044(13)
O3 0.0124(12) 0.0193(15) 0.0151(13) 0.0017(13) 0.0053(11) 0.0023(13)
O4 0.0172(15) 0.0214(16) 0.0212(16) -0.0008(13) 0.0092(13) 0.0067(14)
O5 0.0136(13) 0.0121(15) 0.0287(16) -0.0049(13) 0.0022(12) 0.0002(13)
O6 0.0250(14) 0.0083(14) 0.0299(17) 0.0019(13) 0.0052(13) 0.0025(13)
O1W 0.0127(13) 0.0118(16) 0.063(2) 0.0014(13) -0.0016(16) 0.0069(17)
O2W 0.0170(17) 0.0108(15) 0.0287(19) 0.0009(11) -0.0027(17) -0.0013(12)
O3W 0.0206(19) 0.045(2) 0.0180(19) -0.0147(13) 0.0087(17) -0.0067(13)
O4W 0.0152(13) 0.0208(17) 0.0199(15) -0.0031(13) 0.0058(12) -0.0043(12)

loop_
_atom_type_symbol
_atom_type_description
_atom_type_scat_dispersion_real
_atom_type_scat_dispersion_imag
_atom_type_scat_source
H H 0.0000 0.0000 'International Tables Vol C Tables 4.2.6.8 and 6.1.1.4'
O O 0.0106 0.0060 'International Tables Vol C Tables 4.2.6.8 and 6.1.1.4'
S S 0.1246 0.1234 'International Tables Vol C Tables 4.2.6.8 and 6.1.1.4'
Ho Ho -0.2175 4.6783 'International Tables Vol C Tables 4.2.6.8 and 6.1.1.4'

loop_
_geom_angle_atom_site_label_1
_geom_angle_atom_site_label_2
_geom_angle_atom_site_label_3
_geom_angle_site_symmetry_1
_geom_angle_site_symmetry_3
_geom_angle
_geom_angle_publ_flag
O6 Ho1 O1 7_656 . 79.91(11) ?
O6 Ho1 O3W 7_656 . 88.51(12) ?
O1 Ho1 O3W . . 70.54(12) ?
O6 Ho1 O1W 7_656 . 146.85(11) no
O1 Ho1 O1W . . 79.67(12) ?
O3W Ho1 O1W . . 108.75(13) ?
O6 Ho1 O5 7_656 7_646 144.18(10) ?
O1 Ho1 O5 . 7_646 125.75(11) ?
O3W Ho1 O5 . 7_646 79.48(11) ?
O1W Ho1 O5 . 7_646 68.48(10) no
O6 Ho1 O3 7_656 . 99.64(11) ?
O1 Ho1 O3 . . 141.59(11) ?
O3W Ho1 O3 . . 147.65(12) ?
O1W Ho1 O3 . . 80.99(12) ?
O5 Ho1 O3 7_646 . 75.70(11) ?
O6 Ho1 O2W 7_656 . 70.48(10) ?
O1 Ho1 O2W . . 134.25(12) ?
O3W Ho1 O2W . . 74.53(14) ?
O1W Ho1 O2W . . 140.51(11) ?
O5 Ho1 O2W 7_646 . 73.80(9) ?
O3 Ho1 O2W . . 78.83(12) ?
O6 Ho1 O4W 7_656 . 72.75(11) ?
O1 Ho1 O4W . . 74.56(11) ?
O3W Ho1 O4W . . 142.73(11) ?
O1W Ho1 O4W . . 76.79(11) ?
O5 Ho1 O4W 7_646 . 133.40(11) ?
O3 Ho1 O4W . . 68.87(10) ?
O2W Ho1 O4W . . 125.16(11) ?
O2 S1 O6 . . 111.8(2) ?
O2 S1 O5 . . 110.55(19) ?
O6 S1 O5 . . 109.45(19) ?
O2 S1 O3 . . 108.96(19) ?
O6 S1 O3 . . 107.54(18) ?
O5 S1 O3 . . 108.37(18) ?
O1 S2 O1 . 2_756 109.4(3) ?
O1 S2 O4 . . 109.32(18) ?
O1 S2 O4 2_756 . 108.85(18) ?
O1 S2 O4 . 2_756 108.85(18) ?
O1 S2 O4 2_756 2_756 109.32(18) ?
O4 S2 O4 . 2_756 111.0(3) ?
S2 O1 Ho1 . . 149.9(2) ?
S1 O3 Ho1 . . 127.75(18) ?
S1 O5 Ho1 . 7_646 143.27(18) ?
S1 O6 Ho1 . 7_656 163.9(2) ?
Ho1 O1W H1A . . 127(2) ?
Ho1 O1W H1B . . 117.0(16) ?
H1A O1W H1B . . 116(3) ?
Ho1 O2W H2A . . 126.8(19) ?
Ho1 O2W H2B . . 123.8(12) ?
H2A O2W H2B . . 99(3) ?
Ho1 O3W H3A . . 110(2) ?
Ho1 O3W H3B . . 135.3(16) ?
H3A O3W H3B . . 113(2) ?
Ho1 O4W H4A . . 114.7(16) ?
Ho1 O4W H4B . . 114(2) ?
H4A O4W H4B . . 109(3) ?

loop_
_geom_bond_atom_site_label_1
_geom_bond_atom_site_label_2
_geom_bond_site_symmetry_2
_geom_bond_distance
_geom_bond_publ_flag
Ho1 O6 7_656 2.287(3) y
Ho1 O1 . 2.303(3) y
Ho1 O3W . 2.308(4) y
Ho1 O1W . 2.344(3) y
Ho1 O5 7_646 2.347(3) y
Ho1 O3 . 2.394(3) y
Ho1 O2W . 2.426(4) y
Ho1 O4W . 2.466(3) y
S1 O2 . 1.457(4) n
S1 O6 . 1.459(3) n
S1 O5 . 1.474(3) n
S1 O3 . 1.507(3) n
S2 O1 . 1.470(3) n
S2 O1 2_756 1.470(3) ?
S2 O4 . 1.477(4) n
S2 O4 2_756 1.477(4) ?
O5 Ho1 7_646 2.347(3) ?
O6 Ho1 7_656 2.287(3) ?
O1W H1A . 0.849(12) ?
O1W H1B . 0.847(14) ?
O2W H2A . 0.849(17) ?
O2W H2B . 0.855(15) ?
O3W H3A . 0.855(14) ?
O3W H3B . 0.866(12) n
O4W H4A . 0.839(16) n
O4W H4B . 0.845(17) ?
